data_4324272
loop_
_publ_author_name
'Etienne Baranoff'
'Simona Fantacci'
'Filippo De Angelis'
'Xianxi Zhang'
'Rosario Scopelliti'
'Michael Gr\"atzel'
'Md. Khaja Nazeeruddin'

_publ_section_title
;
 Cyclometalated Iridium(III) Complexes Based on Phenyl-Imidazole Ligand
;
_journal_name_full 'Inorganic Chemistry'
_journal_page_first 451
_journal_page_last 462
_journal_paper_doi 10.1021/ic901834v
_journal_volume 50
_journal_year 2011
_chemical_formula_moiety 'C39 H37 Ir N4 O2'
_chemical_formula_sum 'C39 H37 Ir N4 O2'
_chemical_formula_weight 785.93
_chemical_name_systematic
; 
 ? 
;
_space_group_IT_number 15
_symmetry_cell_setting monoclinic
_symmetry_space_group_name_Hall '-I 2ya'
_symmetry_space_group_name_H-M 'I 1 2/a 1'
_atom_sites_solution_hydrogens geom
_atom_sites_solution_primary direct
_atom_sites_solution_secondary difmap
_audit_creation_method SHELXL-97
_cell_angle_alpha 90.00
_cell_angle_beta 103.68(3)
_cell_angle_gamma 90.00
_cell_formula_units_Z 4
_cell_length_a 16.517(3)
_cell_length_b 10.650(2)
_cell_length_c 19.517(4)
_cell_measurement_reflns_used 100
_cell_measurement_temperature 140(2)
_cell_measurement_theta_max 20
_cell_measurement_theta_min 3
_cell_volume 3335.8(12)
_computing_cell_refinement 'automar, marresearch, 2010'
_computing_data_collection 'mar\mx - Micro-beam system, marresearch, 2010'
_computing_data_reduction 'automar, marresearch, 2010'
_computing_molecular_graphics 'Bruker SHELXTL'
_computing_publication_material 'Bruker SHELXTL'
_computing_structure_refinement 'SHELXL-97 (Sheldrick, 1997)'
_computing_structure_solution 'SHELXS-97 (Sheldrick, 1990)'
_diffrn_ambient_temperature 140(2)
_diffrn_measured_fraction_theta_full 0.964
_diffrn_measured_fraction_theta_max 0.964
_diffrn_measurement_device_type mar\mx
_diffrn_measurement_method '\p scans'
_diffrn_radiation_monochromator mirrors
_diffrn_radiation_source 'Genix micro-source sealed tube'
_diffrn_radiation_type MoK\a
_diffrn_radiation_wavelength 0.71073
_diffrn_reflns_av_R_equivalents 0.0662
_diffrn_reflns_av_sigmaI/netI 0.0846
_diffrn_reflns_limit_h_max 19
_diffrn_reflns_limit_h_min -21
_diffrn_reflns_limit_k_max 13
_diffrn_reflns_limit_k_min -13
_diffrn_reflns_limit_l_max 25
_diffrn_reflns_limit_l_min -25
_diffrn_reflns_number 10194
_diffrn_reflns_theta_full 27.58
_diffrn_reflns_theta_max 27.58
_diffrn_reflns_theta_min 2.54
_exptl_absorpt_coefficient_mu 4.043
_exptl_absorpt_correction_type none
_exptl_crystal_colour yellow
_exptl_crystal_density_diffrn 1.565
_exptl_crystal_description prismatic
_exptl_crystal_F_000 1568
_exptl_crystal_size_max 0.40
_exptl_crystal_size_mid 0.32
_exptl_crystal_size_min 0.20
_refine_diff_density_max 2.174
_refine_diff_density_min -1.447
_refine_diff_density_rms 0.224
_refine_ls_extinction_coef 0.0028(4)
_refine_ls_extinction_expression Fc^*^=kFc[1+0.001xFc^2^\l^3^/sin(2\q)]^-1/4^
_refine_ls_extinction_method SHELXL
_refine_ls_goodness_of_fit_ref 1.109
_refine_ls_hydrogen_treatment constr
_refine_ls_matrix_type full
_refine_ls_number_parameters 260
_refine_ls_number_reflns 3730
_refine_ls_number_restraints 168
_refine_ls_restrained_S_all 1.087
_refine_ls_R_factor_all 0.0633
_refine_ls_R_factor_gt 0.0602
_refine_ls_shift/su_max 0.000
_refine_ls_shift/su_mean 0.000
_refine_ls_structure_factor_coef Fsqd
_refine_ls_weighting_details 'calc w=1/[\s^2^(Fo^2^)+(0.0001P)^2^+62.5006P] where P=(Fo^2^+2Fc^2^)/3'
_refine_ls_weighting_scheme calc
_refine_ls_wR_factor_gt 0.1406
_refine_ls_wR_factor_ref 0.1427
_reflns_number_gt 3551
_reflns_number_total 3730
_reflns_threshold_expression >2sigma(I)
_cod_data_source_file ic901834v_si_003.cif
_cod_data_source_block eb17
_cod_original_cell_volume 3335.6(11)
_cod_original_sg_symbol_H-M 'I 2/a'
_cod_database_code 4324272

loop_
_symmetry_equiv_pos_as_xyz
'x, y, z'
'-x+1/2, y, -z'
'x+1/2, y+1/2, z+1/2'
'-x+1, y+1/2, -z+1/2'
'-x, -y, -z'
'x-1/2, -y, z'
'-x+1/2, -y+1/2, -z+1/2'
'x, -y+1/2, z+1/2'

loop_
_atom_site_label
_atom_site_type_symbol
_atom_site_fract_x
_atom_site_fract_y
_atom_site_fract_z
_atom_site_U_iso_or_equiv
_atom_site_adp_type
_atom_site_occupancy
_atom_site_symmetry_multiplicity
_atom_site_calc_flag
_atom_site_refinement_flags
_atom_site_disorder_assembly
_atom_site_disorder_group
Ir1 Ir 0.2500 0.05833(3) 0.0000 0.03077(19) Uani 1 2 d S . .
O1 O 0.3154(4) 0.2025(5) -0.0421(3) 0.0419(13) Uani 1 1 d . A .
N1 N 0.1491(4) 0.0477(6) -0.0832(3) 0.0348(13) Uani 1 1 d . A .
N2 N 0.0260(5) -0.0305(9) -0.1314(4) 0.057(2) Uani 1 1 d . A .
C1A C 0.1745(7) -0.0598(11) 0.0400(7) 0.030(3) Uani 0.50 1 d PGU A 1
C2A C 0.1957(5) -0.1187(11) 0.1053(6) 0.037(3) Uani 0.50 1 d PGU A 1
H2A H 0.2502 -0.1095 0.1344 0.044 Uiso 0.50 1 calc PR A 1
C3A C 0.1370(7) -0.1910(11) 0.1281(5) 0.042(2) Uani 0.50 1 d PGU A 1
H3A H 0.1515 -0.2313 0.1728 0.050 Uiso 0.50 1 calc PR A 1
C4A C 0.0572(6) -0.2045(10) 0.0855(5) 0.039(2) Uani 0.50 1 d PGU A 1
H4A H 0.0171 -0.2539 0.1011 0.046 Uiso 0.50 1 calc PR A 1
C5A C 0.0360(6) -0.1456(10) 0.0201(5) 0.034(2) Uani 0.50 1 d PGU A 1
H5A H -0.0186 -0.1547 -0.0090 0.041 Uiso 0.50 1 calc PR A 1
C6A C 0.0946(7) -0.0732(10) -0.0026(5) 0.033(2) Uani 0.50 1 d PGU A 1
C1B C 0.1866(7) -0.0850(9) 0.0343(7) 0.027(2) Uani 0.50 1 d PGU A 2
C2B C 0.2156(5) -0.1504(10) 0.0969(6) 0.035(2) Uani 0.50 1 d PGU A 2
H2B H 0.2694 -0.1331 0.1255 0.042 Uiso 0.50 1 calc PR A 2
C3B C 0.1657(7) -0.2410(10) 0.1177(5) 0.040(2) Uani 0.50 1 d PGU A 2
H3B H 0.1855 -0.2857 0.1605 0.048 Uiso 0.50 1 calc PR A 2
C4B C 0.0869(6) -0.2663(9) 0.0758(5) 0.039(2) Uani 0.50 1 d PGU A 2
H4B H 0.0528 -0.3282 0.0900 0.047 Uiso 0.50 1 calc PR A 2
C5B C 0.0579(6) -0.2009(10) 0.0131(5) 0.037(2) Uani 0.50 1 d PGU A 2
H5B H 0.0041 -0.2182 -0.0155 0.044 Uiso 0.50 1 calc PR A 2
C6B C 0.1078(7) -0.1103(10) -0.0076(5) 0.031(2) Uani 0.50 1 d PGU A 2
C7 C 0.0869(5) -0.0270(9) -0.0729(4) 0.047(2) Uani 1 1 d . . .
C8 C 0.1249(5) 0.0919(7) -0.1520(4) 0.0367(15) Uani 1 1 d . . .
C9 C 0.0479(6) 0.0416(8) -0.1822(4) 0.0413(17) Uani 1 1 d . A .
C10 C 0.1781(6) 0.1739(10) -0.1834(4) 0.057(2) Uani 1 1 d . A .
H10A H 0.1572 0.1751 -0.2347 0.085 Uiso 1 1 calc R . .
H10B H 0.2354 0.1420 -0.1715 0.085 Uiso 1 1 calc R . .
H10C H 0.1771 0.2592 -0.1648 0.085 Uiso 1 1 calc R . .
C11A C -0.0043(7) 0.0695(12) -0.2539(4) 0.029(5) Uani 0.50 1 d PG A 1
C12A C 0.0179(6) 0.0146(11) -0.3115(5) 0.039(3) Uani 0.50 1 d PG A 1
H12A H 0.0679 -0.0329 -0.3048 0.046 Uiso 0.50 1 calc PR A 1
C13A C -0.0330(7) 0.0291(12) -0.3787(4) 0.047(4) Uani 0.50 1 d PG A 1
H13A H -0.0178 -0.0084 -0.4180 0.056 Uiso 0.50 1 calc PR A 1
C14A C -0.1061(6) 0.0985(14) -0.3885(4) 0.042(9) Uani 0.50 1 d PG A 1
H14A H -0.1409 0.1085 -0.4344 0.050 Uiso 0.50 1 calc PR A 1
C15A C -0.1283(6) 0.1534(12) -0.3309(6) 0.062(5) Uani 0.50 1 d PG A 1
H15A H -0.1783 0.2009 -0.3376 0.074 Uiso 0.50 1 calc PR A 1
C16A C -0.0774(8) 0.1389(12) -0.2637(5) 0.050(4) Uani 0.50 1 d PG A 1
H16A H -0.0926 0.1764 -0.2243 0.061 Uiso 0.50 1 calc PR A 1
C11B C -0.0070(4) 0.0506(6) -0.2555(3) 0.048(9) Uani 0.50 1 d PG A 2
C12B C -0.0355(4) -0.0512(6) -0.2991(3) 0.041(3) Uani 0.50 1 d PG A 2
H12B H -0.0206 -0.1342 -0.2831 0.049 Uiso 0.50 1 calc PR A 2
C13B C -0.0860(5) -0.0317(8) -0.3661(3) 0.049(4) Uani 0.50 1 d PG A 2
H13B H -0.1056 -0.1012 -0.3959 0.059 Uiso 0.50 1 calc PR A 2
C14B C -0.1079(5) 0.0897(9) -0.3895(3) 0.077(18) Uani 0.50 1 d PG A 2
H14B H -0.1424 0.1031 -0.4353 0.093 Uiso 0.50 1 calc PR A 2
C15B C -0.0793(5) 0.1915(8) -0.3459(4) 0.049(4) Uani 0.50 1 d PG A 2
H15B H -0.0943 0.2745 -0.3619 0.059 Uiso 0.50 1 calc PR A 2
C16B C -0.0289(4) 0.1719(6) -0.2789(3) 0.041(3) Uani 0.50 1 d PG A 2
H16B H -0.0093 0.2415 -0.2491 0.049 Uiso 0.50 1 calc PR A 2
C17 C -0.0526(5) -0.1063(9) -0.1398(3) 0.071(3) Uani 1 1 d G . .
H17A H -0.0384 -0.1925 -0.1238 0.106 Uiso 1 1 calc R A .
H17B H -0.0825 -0.1072 -0.1895 0.106 Uiso 1 1 calc R . .
H17C H -0.0880 -0.0687 -0.1115 0.106 Uiso 1 1 calc R . .
C18 C 0.3028(5) 0.3178(6) -0.0354(3) 0.060(3) Uani 1 1 d G . .
C19 C 0.2500(6) 0.3738(7) 0.0000(3) 0.069(5) Uani 1 2 d SG . .
H19 H 0.2500 0.4630 0.0000 0.083 Uiso 1 2 calc SR . .
C20 C 0.3573(5) 0.4029(8) -0.0724(4) 0.101(6) Uani 1 1 d G A .
H20A H 0.4153 0.4018 -0.0449 0.152 Uiso 1 1 calc R . .
H20B H 0.3361 0.4891 -0.0756 0.152 Uiso 1 1 calc R . .
H20C H 0.3547 0.3707 -0.1200 0.152 Uiso 1 1 calc R . .

loop_
_atom_site_aniso_label
_atom_site_aniso_U_11
_atom_site_aniso_U_22
_atom_site_aniso_U_33
_atom_site_aniso_U_23
_atom_site_aniso_U_13
_atom_site_aniso_U_12
Ir1 0.0252(2) 0.0335(2) 0.0323(2) 0.000 0.00397(14) 0.000
O1 0.042(3) 0.043(3) 0.041(3) 0.006(2) 0.011(2) -0.023(2)
N1 0.031(3) 0.040(3) 0.031(3) 0.002(2) 0.002(2) 0.000(2)
N2 0.034(4) 0.096(6) 0.037(3) 0.010(4) 0.002(3) -0.021(4)
C1A 0.029(5) 0.029(5) 0.037(4) -0.001(4) 0.015(4) 0.001(4)
C2A 0.035(5) 0.036(5) 0.042(4) 0.004(4) 0.013(4) 0.003(4)
C3A 0.042(5) 0.039(5) 0.045(4) 0.007(4) 0.010(4) 0.002(4)
C4A 0.035(5) 0.036(5) 0.044(5) 0.006(4) 0.009(4) 0.000(4)
C5A 0.032(5) 0.032(5) 0.040(4) 0.000(4) 0.010(4) -0.001(4)
C6A 0.029(5) 0.032(5) 0.040(4) 0.001(4) 0.013(4) 0.002(4)
C1B 0.023(5) 0.027(5) 0.037(4) 0.000(4) 0.020(4) 0.009(4)
C2B 0.033(5) 0.033(5) 0.040(4) 0.004(4) 0.013(4) 0.003(4)
C3B 0.041(5) 0.037(5) 0.043(5) 0.005(4) 0.011(4) 0.003(4)
C4B 0.039(5) 0.036(5) 0.043(5) 0.003(4) 0.011(4) 0.000(4)
C5B 0.034(5) 0.034(5) 0.042(4) 0.001(4) 0.008(4) 0.001(4)
C6B 0.029(5) 0.029(5) 0.038(4) -0.001(4) 0.012(4) -0.007(4)
C7 0.029(4) 0.073(6) 0.035(4) 0.006(4) 0.001(3) -0.014(4)
C8 0.034(4) 0.040(4) 0.034(3) 0.001(3) 0.003(3) -0.003(3)
C9 0.034(4) 0.053(5) 0.035(4) -0.001(3) 0.004(3) 0.002(3)
C10 0.056(6) 0.065(6) 0.042(4) 0.014(4) -0.002(4) -0.016(5)
C11A 0.033(14) 0.041(9) 0.012(8) -0.007(7) 0.002(8) -0.008(8)
C12A 0.050(10) 0.034(7) 0.034(7) -0.004(6) 0.014(7) 0.008(7)
C13A 0.047(11) 0.062(11) 0.030(7) 0.002(7) 0.007(7) -0.004(8)
C14A 0.009(8) 0.061(19) 0.05(2) 0.008(14) -0.005(10) -0.016(10)
C15A 0.052(12) 0.061(12) 0.061(11) 0.009(9) -0.010(9) 0.017(10)
C16A 0.061(12) 0.036(8) 0.046(9) -0.015(7) -0.004(8) 0.011(8)
C11B 0.025(14) 0.046(12) 0.07(2) 0.014(11) 0.008(13) 0.001(9)
C12B 0.032(8) 0.047(9) 0.040(8) -0.009(6) 0.000(6) 0.002(6)
C13B 0.053(11) 0.044(9) 0.044(8) -0.006(7) 0.001(8) -0.002(8)
C14B 0.11(4) 0.07(3) 0.03(2) 0.022(17) -0.014(18) -0.02(2)
C15B 0.028(8) 0.042(9) 0.070(11) 0.025(8) -0.003(8) 0.005(7)
C16B 0.030(8) 0.046(9) 0.049(8) 0.003(7) 0.013(7) -0.013(7)
C17 0.041(6) 0.125(10) 0.043(4) 0.007(5) 0.004(4) -0.040(6)
C18 0.094(8) 0.043(5) 0.032(4) 0.007(3) -0.009(4) -0.033(5)
C19 0.105(14) 0.049(8) 0.040(7) 0.000 -0.010(7) 0.000
C20 0.150(15) 0.079(8) 0.063(7) 0.015(6) 0.001(8) -0.068(9)

loop_
_atom_type_symbol
_atom_type_description
_atom_type_scat_dispersion_real
_atom_type_scat_dispersion_imag
_atom_type_scat_source
C C 0.0033 0.0016 'International Tables Vol C Tables 4.2.6.8 and 6.1.1.4'
H H 0.0000 0.0000 'International Tables Vol C Tables 4.2.6.8 and 6.1.1.4'
N N 0.0061 0.0033 'International Tables Vol C Tables 4.2.6.8 and 6.1.1.4'
O O 0.0106 0.0060 'International Tables Vol C Tables 4.2.6.8 and 6.1.1.4'
Ir Ir -1.4442 7.9887 'International Tables Vol C Tables 4.2.6.8 and 6.1.1.4'

loop_
_geom_angle_atom_site_label_1
_geom_angle_atom_site_label_2
_geom_angle_atom_site_label_3
_geom_angle
_geom_angle_site_symmetry_1
_geom_angle_site_symmetry_3
N1 Ir1 N1 173.6(3) 2 .
N1 Ir1 C1B 80.4(4) 2 2
N1 Ir1 C1B 94.8(4) . 2
N1 Ir1 C1B 94.8(4) 2 .
N1 Ir1 C1B 80.4(4) . .
C1B Ir1 C1B 83.8(7) 2 .
N1 Ir1 C1A 79.2(4) 2 2
N1 Ir1 C1A 96.9(4) . 2
C1B Ir1 C1A 10.3(5) 2 2
C1B Ir1 C1A 94.0(5) . 2
N1 Ir1 C1A 96.9(4) 2 .
N1 Ir1 C1A 79.2(4) . .
C1B Ir1 C1A 94.1(5) 2 .
C1B Ir1 C1A 10.3(5) . .
C1A Ir1 C1A 104.3(7) 2 .
N1 Ir1 O1 87.3(2) 2 .
N1 Ir1 O1 97.2(2) . .
C1B Ir1 O1 93.8(4) 2 .
C1B Ir1 O1 176.4(4) . .
C1A Ir1 O1 83.5(4) 2 .
C1A Ir1 O1 171.7(4) . .
N1 Ir1 O1 97.2(2) 2 2
N1 Ir1 O1 87.3(2) . 2
C1B Ir1 O1 176.4(4) 2 2
C1B Ir1 O1 93.8(4) . 2
C1A Ir1 O1 171.7(4) 2 2
C1A Ir1 O1 83.5(4) . 2
O1 Ir1 O1 88.8(3) . 2
C18 O1 Ir1 123.1(5) . .
C7 N1 C8 106.8(6) . .
C7 N1 Ir1 114.9(5) . .
C8 N1 Ir1 138.2(6) . .
C7 N2 C9 109.2(7) . .
C7 N2 C17 124.5(7) . .
C9 N2 C17 126.3(7) . .
C2A C1A C6A 120.0 . .
C2A C1A Ir1 125.6(6) . .
C6A C1A Ir1 114.3(6) . .
C1A C2A C3A 120.0 . .
C1A C2A H2A 120.0 . .
C3A C2A H2A 120.0 . .
C4A C3A C2A 120.0 . .
C4A C3A H3A 120.0 . .
C2A C3A H3A 120.0 . .
C3A C4A C5A 120.0 . .
C3A C4A H4A 120.0 . .
C5A C4A H4A 120.0 . .
C4A C5A C6A 120.0 . .
C4A C5A H5A 120.0 . .
C6A C5A H5A 120.0 . .
C5A C6A C1A 120.0 . .
C5A C6A C7 125.8(8) . .
C1A C6A C7 113.2(8) . .
C2B C1B C6B 120.0 . .
C2B C1B Ir1 124.3(6) . .
C6B C1B Ir1 115.6(6) . .
C3B C2B C1B 120.0 . .
C3B C2B H2B 120.0 . .
C1B C2B H2B 120.0 . .
C2B C3B C4B 120.0 . .
C2B C3B H3B 120.0 . .
C4B C3B H3B 120.0 . .
C3B C4B C5B 120.0 . .
C3B C4B H4B 120.0 . .
C5B C4B H4B 120.0 . .
C6B C5B C4B 120.0 . .
C6B C5B H5B 120.0 . .
C4B C5B H5B 120.0 . .
C5B C6B C1B 120.0 . .
C5B C6B C7 128.0(8) . .
C1B C6B C7 112.0(8) . .
N2 C7 N1 109.6(7) . .
N2 C7 C6A 133.5(9) . .
N1 C7 C6A 116.5(8) . .
N2 C7 C6B 132.5(9) . .
N1 C7 C6B 115.9(8) . .
C9 C8 N1 107.9(7) . .
C9 C8 C10 129.4(7) . .
N1 C8 C10 122.7(7) . .
N2 C9 C8 106.5(7) . .
N2 C9 C11A 126.8(9) . .
C8 C9 C11A 126.5(9) . .
N2 C9 C11B 121.4(7) . .
C8 C9 C11B 132.0(7) . .
C8 C10 H10A 109.5 . .
C8 C10 H10B 109.5 . .
H10A C10 H10B 109.5 . .
C8 C10 H10C 109.5 . .
H10A C10 H10C 109.5 . .
H10B C10 H10C 109.5 . .
C12A C11A C16A 120.0 . .
C12A C11A C9 118.1(7) . .
C16A C11A C9 121.7(7) . .
C13A C12A C11A 120.0 . .
C13A C12A H12A 120.0 . .
C11A C12A H12A 120.0 . .
C14A C13A C12A 120.0 . .
C14A C13A H13A 120.0 . .
C12A C13A H13A 120.0 . .
C13A C14A C15A 120.0 . .
C13A C14A H14A 120.0 . .
C15A C14A H14A 120.0 . .
C14A C15A C16A 120.0 . .
C14A C15A H15A 120.0 . .
C16A C15A H15A 120.0 . .
C15A C16A C11A 120.0 . .
C15A C16A H16A 120.0 . .
C11A C16A H16A 120.0 . .
C12B C11B C16B 120.0 . .
C12B C11B C9 125.0(4) . .
C16B C11B C9 115.0(4) . .
C11B C12B C13B 120.0 . .
C11B C12B H12B 120.0 . .
C13B C12B H12B 120.0 . .
C14B C13B C12B 120.0 . .
C14B C13B H13B 120.0 . .
C12B C13B H13B 120.0 . .
C15B C14B C13B 120.0 . .
C15B C14B H14B 120.0 . .
C13B C14B H14B 120.0 . .
C14B C15B C16B 120.0 . .
C14B C15B H15B 120.0 . .
C16B C15B H15B 120.0 . .
C15B C16B C11B 120.0 . .
C15B C16B H16B 120.0 . .
C11B C16B H16B 120.0 . .
N2 C17 H17A 109.5 . .
N2 C17 H17B 109.5 . .
H17A C17 H17B 109.5 . .
N2 C17 H17C 109.5 . .
H17A C17 H17C 109.5 . .
H17B C17 H17C 109.5 . .
O1 C18 C19 128.3(4) . .
O1 C18 C20 112.8(4) . .
C19 C18 C20 118.9(6) . .
C18 C19 C18 128.3(3) 2 .
C18 C19 H19 115.8 2 .
C18 C19 H19 115.8 . .
C18 C20 H20A 109.5 . .
C18 C20 H20B 109.5 . .
H20A C20 H20B 109.5 . .
C18 C20 H20C 109.5 . .
H20A C20 H20C 109.5 . .
H20B C20 H20C 109.5 . .

loop_
_geom_bond_atom_site_label_1
_geom_bond_atom_site_label_2
_geom_bond_distance
_geom_bond_site_symmetry_2
Ir1 N1 2.036(6) 2
Ir1 N1 2.036(6) .
Ir1 C1B 2.050(8) 2
Ir1 C1B 2.050(8) .
Ir1 C1A 2.051(8) 2
Ir1 C1A 2.051(8) .
Ir1 O1 2.149(5) .
Ir1 O1 2.149(5) 2
O1 C18 1.258(10) .
N1 C7 1.351(10) .
N1 C8 1.390(9) .
N2 C7 1.332(10) .
N2 C9 1.369(11) .
N2 C17 1.504(9) .
C1A C2A 1.3900 .
C1A C6A 1.3900 .
C2A C3A 1.3900 .
C2A H2A 0.9500 .
C3A C4A 1.3900 .
C3A H3A 0.9500 .
C4A C5A 1.3900 .
C4A H4A 0.9500 .
C5A C6A 1.3900 .
C5A H5A 0.9500 .
C6A C7 1.433(11) .
C1B C2B 1.3900 .
C1B C6B 1.3900 .
C2B C3B 1.3900 .
C2B H2B 0.9500 .
C3B C4B 1.3900 .
C3B H3B 0.9500 .
C4B C5B 1.3900 .
C4B H4B 0.9500 .
C5B C6B 1.3900 .
C5B H5B 0.9500 .
C6B C7 1.523(11) .
C8 C9 1.378(11) .
C8 C10 1.471(12) .
C9 C11A 1.490(10) .
C9 C11B 1.505(9) .
C10 H10A 0.9800 .
C10 H10B 0.9800 .
C10 H10C 0.9800 .
C11A C12A 1.3900 .
C11A C16A 1.3900 .
C12A C13A 1.3900 .
C12A H12A 0.9500 .
C13A C14A 1.3900 .
C13A H13A 0.9500 .
C14A C15A 1.3900 .
C14A H14A 0.9500 .
C15A C16A 1.3900 .
C15A H15A 0.9500 .
C16A H16A 0.9500 .
C11B C12B 1.3900 .
C11B C16B 1.3900 .
C12B C13B 1.3900 .
C12B H12B 0.9500 .
C13B C14B 1.3900 .
C13B H13B 0.9500 .
C14B C15B 1.3900 .
C14B H14B 0.9500 .
C15B C16B 1.3900 .
C15B H15B 0.9500 .
C16B H16B 0.9500 .
C17 H17A 0.9800 .
C17 H17B 0.9800 .
C17 H17C 0.9800 .
C18 C19 1.371(11) .
C18 C20 1.5701 .
C19 C18 1.370(16) 2
C19 H19 0.9500 .
C20 H20A 0.9800 .
C20 H20B 0.9800 .
C20 H20C 0.9800 .

loop_
_geom_torsion_atom_site_label_1
_geom_torsion_atom_site_label_2
_geom_torsion_atom_site_label_3
_geom_torsion_atom_site_label_4
_geom_torsion
_geom_torsion_site_symmetry_1
_geom_torsion_site_symmetry_4
N1 Ir1 O1 C18 -98.3(5) 2 .
N1 Ir1 O1 C18 86.1(5) . .
C1B Ir1 O1 C18 -178.6(6) 2 .
C1A Ir1 O1 C18 -177.7(6) 2 .
O1 Ir1 O1 C18 -1.0(4) 2 .
C1B Ir1 N1 C7 92.5(7) 2 .
C1B Ir1 N1 C7 9.7(7) . .
C1A Ir1 N1 C7 102.6(7) 2 .
C1A Ir1 N1 C7 -0.7(7) . .
O1 Ir1 N1 C7 -173.1(6) . .
O1 Ir1 N1 C7 -84.6(6) 2 .
C1B Ir1 N1 C8 -83.6(9) 2 .
C1B Ir1 N1 C8 -166.5(9) . .
C1A Ir1 N1 C8 -73.5(9) 2 .
C1A Ir1 N1 C8 -176.9(9) . .
O1 Ir1 N1 C8 10.8(8) . .
O1 Ir1 N1 C8 99.2(8) 2 .
N1 Ir1 C1A C2A 1.0(7) 2 .
N1 Ir1 C1A C2A 176.0(7) . .
C1B Ir1 C1A C2A 81.8(8) 2 .
C1B Ir1 C1A C2A 80(4) . .
C1A Ir1 C1A C2A 81.5(7) 2 .
O1 Ir1 C1A C2A -95.5(7) 2 .
N1 Ir1 C1A C6A 177.4(5) 2 .
N1 Ir1 C1A C6A -7.6(5) . .
C1B Ir1 C1A C6A -101.7(6) 2 .
C1B Ir1 C1A C6A -104(4) . .
C1A Ir1 C1A C6A -102.0(7) 2 .
O1 Ir1 C1A C6A 80.9(5) 2 .
C6A C1A C2A C3A 0.0 . .
Ir1 C1A C2A C3A 176.3(9) . .
C1A C2A C3A C4A 0.0 . .
C2A C3A C4A C5A 0.0 . .
C3A C4A C5A C6A 0.0 . .
C4A C5A C6A C1A 0.0 . .
C4A C5A C6A C7 167.7(11) . .
C2A C1A C6A C5A 0.0 . .
Ir1 C1A C6A C5A -176.7(8) . .
C2A C1A C6A C7 -169.1(10) . .
Ir1 C1A C6A C7 14.2(8) . .
N1 Ir1 C1B C2B 1.7(7) 2 .
N1 Ir1 C1B C2B 177.5(7) . .
C1B Ir1 C1B C2B 81.5(7) 2 .
C1A Ir1 C1B C2B 81.2(8) 2 .
C1A Ir1 C1B C2B -100(4) . .
O1 Ir1 C1B C2B -95.9(6) 2 .
N1 Ir1 C1B C6B 177.9(5) 2 .
N1 Ir1 C1B C6B -6.3(5) . .
C1B Ir1 C1B C6B -102.3(7) 2 .
C1A Ir1 C1B C6B -102.6(6) 2 .
C1A Ir1 C1B C6B 76(4) . .
O1 Ir1 C1B C6B 80.3(5) 2 .
C6B C1B C2B C3B 0.0 . .
Ir1 C1B C2B C3B 176.0(8) . .
C1B C2B C3B C4B 0.0 . .
C2B C3B C4B C5B 0.0 . .
C3B C4B C5B C6B 0.0 . .
C4B C5B C6B C1B 0.0 . .
C4B C5B C6B C7 -178.4(11) . .
C2B C1B C6B C5B 0.0 . .
Ir1 C1B C6B C5B -176.4(8) . .
C2B C1B C6B C7 178.6(10) . .
Ir1 C1B C6B C7 2.3(8) . .
C9 N2 C7 N1 0.8(12) . .
C17 N2 C7 N1 178.8(9) . .
C9 N2 C7 C6A 172.9(11) . .
C17 N2 C7 C6A -9(2) . .
C9 N2 C7 C6B -162.4(11) . .
C17 N2 C7 C6B 15.6(19) . .
C8 N1 C7 N2 -0.3(11) . .
Ir1 N1 C7 N2 -177.6(7) . .
C8 N1 C7 C6A -173.9(9) . .
Ir1 N1 C7 C6A 8.8(11) . .
C8 N1 C7 C6B 166.0(8) . .
Ir1 N1 C7 C6B -11.3(11) . .
C5A C6A C7 N2 4.8(18) . .
C1A C6A C7 N2 173.2(11) . .
C5A C6A C7 N1 176.4(8) . .
C1A C6A C7 N1 -15.2(12) . .
C5A C6A C7 C6B -91(3) . .
C1A C6A C7 C6B 78(3) . .
C5B C6B C7 N2 -13.2(17) . .
C1B C6B C7 N2 168.3(10) . .
C5B C6B C7 N1 -175.6(7) . .
C1B C6B C7 N1 5.9(11) . .
C5B C6B C7 C6A 88(3) . .
C1B C6B C7 C6A -90(3) . .
C7 N1 C8 C9 -0.3(9) . .
Ir1 N1 C8 C9 176.0(6) . .
C7 N1 C8 C10 -178.3(9) . .
Ir1 N1 C8 C10 -1.9(13) . .
C7 N2 C9 C8 -1.0(11) . .
C17 N2 C9 C8 -178.9(10) . .
C7 N2 C9 C11A -176.1(9) . .
C17 N2 C9 C11A 6.0(16) . .
C7 N2 C9 C11B 176.9(8) . .
C17 N2 C9 C11B -1.0(14) . .
N1 C8 C9 N2 0.8(10) . .
C10 C8 C9 N2 178.5(10) . .
N1 C8 C9 C11A 175.9(8) . .
C10 C8 C9 C11A -6.4(16) . .
N1 C8 C9 C11B -176.8(8) . .
C10 C8 C9 C11B 1.0(16) . .
N2 C9 C11A C12A -109.3(11) . .
C8 C9 C11A C12A 76.6(12) . .
C11B C9 C11A C12A -60(4) . .
N2 C9 C11A C16A 65.1(13) . .
C8 C9 C11A C16A -109.1(10) . .
C11B C9 C11A C16A 115(4) . .
C16A C11A C12A C13A 0.0 . .
C9 C11A C12A C13A 174.4(12) . .
C11A C12A C13A C14A 0.0 . .
C12A C13A C14A C15A 0.0 . .
C13A C14A C15A C16A 0.0 . .
C14A C15A C16A C11A 0.0 . .
C12A C11A C16A C15A 0.0 . .
C9 C11A C16A C15A -174.2(12) . .
N2 C9 C11B C12B -54.8(10) . .
C8 C9 C11B C12B 122.5(8) . .
C11A C9 C11B C12B 171(4) . .
N2 C9 C11B C16B 125.3(8) . .
C8 C9 C11B C16B -57.5(10) . .
C11A C9 C11B C16B -9(4) . .
C16B C11B C12B C13B 0.0 . .
C9 C11B C12B C13B -180.0(5) . .
C11B C12B C13B C14B 0.0 . .
C12B C13B C14B C15B 0.0 . .
C13B C14B C15B C16B 0.0 . .
C14B C15B C16B C11B 0.0 . .
C12B C11B C16B C15B 0.0 . .
C9 C11B C16B C15B 180.0(5) . .
Ir1 O1 C18 C19 2.3(6) . .
Ir1 O1 C18 C20 -178.7(3) . .
O1 C18 C19 C18 -1.4(8) . 2
C20 C18 C19 C18 179.7(8) . 2
